data_7118509
loop_
_publ_author_name
'An, Shu-Wen'
'Mei, Lei'
'Hu, Kong-Qiu'
'Xia, Chuan-Qin'
'Chai, Zhi-Fang'
'Shi, Wei-Qun'

_publ_section_title
;
 The templated synthesis of a unique type of tetra-nuclear uranyl-mediated
 two-fold interpenetrating uranyl-organic framework.
;
_journal_issue 8
_journal_name_full 'Chemical communications (Cambridge, England)'
_journal_page_first 1641
_journal_page_last 1644
_journal_paper_doi 10.1039/c5cc09314g
_journal_volume 52
_journal_year 2016
_chemical_formula_sum 'C110 H78 N4 O56 S6 U8'
_chemical_formula_weight 4448.36
_chemical_name_systematic
; 
 ? 
;
_space_group_IT_number 14
_symmetry_cell_setting monoclinic
_symmetry_space_group_name_Hall '-P 2yn'
_symmetry_space_group_name_H-M 'P 1 21/n 1'
_atom_sites_solution_hydrogens geom
_atom_sites_solution_primary direct
_atom_sites_solution_secondary difmap
_audit_creation_method SHELXL-97
_audit_update_record
;
2015-10-14 deposited with the CCDC.
2015-11-23 downloaded from the CCDC.
;
_cell_angle_alpha 90.00
_cell_angle_beta 90.75(3)
_cell_angle_gamma 90.00
_cell_formula_units_Z 4
_cell_length_a 23.831(5)
_cell_length_b 20.716(4)
_cell_length_c 29.555(6)
_cell_measurement_temperature 293(2)
_cell_volume 14590(5)
_computing_structure_refinement 'SHELXL-97 (Sheldrick, 1997)'
_computing_structure_solution 'SHELXS-97 (Sheldrick, 1990)'
_diffrn_ambient_temperature 293(2)
_diffrn_measured_fraction_theta_full 0.987
_diffrn_measured_fraction_theta_max 0.987
_diffrn_measurement_device_type marccd
_diffrn_radiation_monochromator graphite
_diffrn_radiation_source 'fine-focus sealed tube'
_diffrn_radiation_type MoK\a
_diffrn_radiation_wavelength 0.71073
_diffrn_reflns_av_R_equivalents 0.0000
_diffrn_reflns_av_sigmaI/netI 0.0266
_diffrn_reflns_limit_h_max 25
_diffrn_reflns_limit_h_min 0
_diffrn_reflns_limit_k_max 22
_diffrn_reflns_limit_k_min 0
_diffrn_reflns_limit_l_max 31
_diffrn_reflns_limit_l_min -31
_diffrn_reflns_number 19388
_diffrn_reflns_theta_full 22.73
_diffrn_reflns_theta_max 22.73
_diffrn_reflns_theta_min 1.20
_exptl_absorpt_coefficient_mu 9.015
_exptl_crystal_colour dark-red
_exptl_crystal_density_diffrn 2.025
_exptl_crystal_density_method 'not measured'
_exptl_crystal_description block
_exptl_crystal_F_000 8184
_exptl_crystal_preparation Luminescent
_refine_diff_density_max 6.569
_refine_diff_density_min -3.139
_refine_diff_density_rms 0.364
_refine_ls_extinction_method none
_refine_ls_goodness_of_fit_ref 1.028
_refine_ls_hydrogen_treatment mixed
_refine_ls_matrix_type full
_refine_ls_number_parameters 1475
_refine_ls_number_reflns 19388
_refine_ls_number_restraints 84
_refine_ls_restrained_S_all 1.030
_refine_ls_R_factor_all 0.0883
_refine_ls_R_factor_gt 0.0814
_refine_ls_shift/su_max 0.016
_refine_ls_shift/su_mean 0.001
_refine_ls_structure_factor_coef Fsqd
_refine_ls_weighting_details 'calc w=1/[\s^2^(Fo^2^)+(0.1673P)^2^+222.6319P] where P=(Fo^2^+2Fc^2^)/3'
_refine_ls_weighting_scheme calc
_refine_ls_wR_factor_gt 0.2333
_refine_ls_wR_factor_ref 0.2416
_reflns_number_gt 16401
_reflns_number_total 19388
_reflns_threshold_expression >2sigma(I)
_cod_data_source_file c5cc09314g2.cif
_cod_data_source_block compound-1
_cod_original_sg_symbol_H-M P21/n
_cod_database_code 7118509

loop_
_symmetry_equiv_pos_as_xyz
'x, y, z'
'-x+1/2, y+1/2, -z+1/2'
'-x, -y, -z'
'x-1/2, -y-1/2, z-1/2'

loop_
_atom_site_label
_atom_site_type_symbol
_atom_site_fract_x
_atom_site_fract_y
_atom_site_fract_z
_atom_site_U_iso_or_equiv
_atom_site_adp_type
_atom_site_occupancy
_atom_site_symmetry_multiplicity
_atom_site_calc_flag
_atom_site_refinement_flags
U1 U 0.44851(2) 0.23622(3) 0.376728(18) 0.03699(19) Uani 1 1 d .
U2 U 0.54001(2) 0.29877(3) 0.605226(18) 0.0394(2) Uani 1 1 d .
U3 U 0.42208(2) 0.25365(3) 0.505290(19) 0.0400(2) Uani 1 1 d .
U4 U 0.56810(2) 0.27947(3) 0.476216(19) 0.0411(2) Uani 1 1 d .
U5 U 0.94502(2) 0.20907(3) 0.381046(19) 0.0462(2) Uani 1 1 d .
U6 U 0.91965(2) 0.22913(4) 0.50988(2) 0.0515(2) Uani 1 1 d .
U7 U 1.04095(2) 0.26545(3) 0.60881(2) 0.0464(2) Uani 1 1 d .
U8 U 1.06529(2) 0.25419(4) 0.47960(2) 0.0537(2) Uani 1 1 d .
O6 O 0.5860(4) 0.1979(6) 0.4883(3) 0.049(3) Uani 1 1 d .
O8 O 0.5101(4) 0.3760(5) 0.6051(3) 0.045(2) Uani 1 1 d .
O5 O 0.4364(4) 0.1701(5) 0.5197(3) 0.044(2) Uani 1 1 d .
O11 O 0.3877(4) 0.2689(6) 0.5805(3) 0.049(3) Uani 1 1 d .
O2 O 1.1123(4) 0.2938(5) 0.5544(3) 0.047(3) Uani 1 1 d .
O7 O 0.4004(4) 0.3318(5) 0.4937(3) 0.051(3) Uani 1 1 d .
O1 O 0.9814(4) 0.2255(6) 0.4504(3) 0.057(3) Uani 1 1 d .
O4 O 0.4828(4) 0.2556(5) 0.4457(3) 0.043(2) Uani 1 1 d .
O10 O 0.4804(4) 0.1595(5) 0.3783(3) 0.048(3) Uani 1 1 d .
O9 O 0.6701(4) 0.3047(6) 0.4937(3) 0.047(3) Uani 1 1 d .
O3 O 0.3776(4) 0.2036(5) 0.4314(3) 0.045(3) Uani 1 1 d .
O14 O 0.3226(4) 0.2181(6) 0.4892(3) 0.049(3) Uani 1 1 d .
O20 O 0.5343(5) 0.2825(6) 0.3510(3) 0.054(3) Uani 1 1 d .
O17 O 0.5402(4) 0.3046(6) 0.6906(3) 0.053(3) Uani 1 1 d .
O19 O 0.4470(4) 0.2274(5) 0.2921(3) 0.048(3) Uani 1 1 d .
O15 O 0.4549(4) 0.2504(6) 0.6319(4) 0.052(3) Uani 1 1 d .
O16 O 0.5058(4) 0.2811(5) 0.5354(3) 0.045(3) Uani 1 1 d .
O12 O 1.0310(5) 0.2536(6) 0.3538(4) 0.054(3) Uani 1 1 d .
O13 O 0.9426(4) 0.2024(5) 0.2967(3) 0.049(3) Uani 1 1 d .
O25 O 1.0443(4) 0.2669(5) 0.6927(4) 0.050(3) Uani 1 1 d .
O29 O 1.0177(4) 0.3466(5) 0.6104(3) 0.046(3) Uani 1 1 d .
O31 O 0.6137(4) 0.3233(5) 0.5508(3) 0.046(3) Uani 1 1 d .
O23 O 0.8178(4) 0.1996(6) 0.4930(4) 0.059(3) Uani 1 1 d .
O21 O 0.8699(4) 0.1636(6) 0.3325(3) 0.057(3) Uani 1 1 d .
O30 O 0.9001(5) 0.3114(5) 0.4953(4) 0.056(3) Uani 1 1 d .
O26 O 1.0835(5) 0.1748(6) 0.4905(4) 0.060(3) Uani 1 1 d .
O22 O 0.8748(4) 0.1810(6) 0.4373(3) 0.052(3) Uani 1 1 d .
O28 O 1.0038(4) 0.2551(6) 0.5394(3) 0.057(3) Uani 1 1 d .
O24 O 1.1204(4) 0.3015(6) 0.6582(4) 0.056(3) Uani 1 1 d .
O27 O 1.0527(4) 0.3374(6) 0.4661(3) 0.055(3) Uani 1 1 d .
O40 O 0.9735(4) 0.1311(5) 0.3809(3) 0.051(3) Uani 1 1 d .
O39 O 0.5596(4) 0.3605(5) 0.4638(4) 0.050(3) Uani 1 1 d .
O33 O 1.1670(4) 0.2879(6) 0.4946(3) 0.058(3) Uani 1 1 d .
O38 O 0.4145(5) 0.3100(6) 0.3726(4) 0.061(3) Uani 1 1 d .
O35 O 0.9507(6) 0.2291(6) 0.6347(4) 0.064(3) Uani 1 1 d .
O34 O 0.8843(5) 0.2492(8) 0.5844(4) 0.073(4) Uani 1 1 d .
O41 O 0.9308(4) 0.1488(6) 0.5258(4) 0.055(3) Uani 1 1 d .
O37 O 0.5712(5) 0.2215(6) 0.6086(4) 0.069(4) Uani 1 1 d .
O36 O 0.3748(4) 0.1858(7) 0.3293(3) 0.067(4) Uani 1 1 d .
O44 O 0.6132(4) 0.3460(8) 0.6550(3) 0.074(4) Uani 1 1 d .
C2 C 0.7099(6) 0.3572(7) 0.5588(4) 0.037(3) Uani 1 1 d .
C1 C 0.6630(5) 0.3243(7) 0.5339(5) 0.037(3) Uani 1 1 d .
S1 S 0.64081(14) 0.03481(18) 0.35748(12) 0.0389(8) Uani 1 1 d .
S2 S 0.83017(14) 0.02424(17) 0.12658(12) 0.0368(8) Uani 1 1 d .
S3 S 0.65177(15) 0.47282(19) 0.86539(14) 0.0465(9) Uani 1 1 d .
O43 O 1.0661(5) 0.1849(6) 0.6089(4) 0.068(3) Uani 1 1 d .
C21 C 0.4040(6) 0.2487(7) 0.6182(5) 0.036(3) Uani 1 1 d .
O42 O 0.9148(5) 0.2863(6) 0.3782(4) 0.060(3) Uani 1 1 d .
C23 C 0.7800(5) 0.1434(7) 0.4302(5) 0.038(3) Uani 1 1 d .
S6 S 0.7592(3) 0.0998(4) 0.7658(3) 0.133(3) Uani 1 1 d .
O48 O 0.6630(4) -0.0268(5) 0.3431(3) 0.044(2) Uani 1 1 d .
O47 O 0.5917(4) 0.0369(5) 0.3849(3) 0.046(2) Uani 1 1 d .
O46 O 0.8785(4) 0.0210(5) 0.0977(3) 0.043(2) Uani 1 1 d .
O50 O 0.6038(4) 0.4712(6) 0.8959(4) 0.060(3) Uani 1 1 d .
O45 O 0.8023(4) -0.0339(5) 0.1404(4) 0.049(3) Uani 1 1 d .
C9 C 0.7021(5) 0.1532(7) 0.0593(5) 0.040(3) Uani 1 1 d .
O49 O 0.6777(5) 0.5340(5) 0.8529(4) 0.064(3) Uani 1 1 d .
C13 C 0.5812(5) 0.1246(7) 0.3097(5) 0.038(3) Uani 1 1 d .
H13 H 0.5586 0.1267 0.3351 0.045 Uiso 1 1 calc R
C20 C 0.6861(6) 0.1112(7) 0.0922(5) 0.043(4) Uani 1 1 d .
H20 H 0.6486 0.1092 0.1004 0.052 Uiso 1 1 calc R
C1A C 0.6049(6) 0.1607(8) 0.2345(5) 0.045(4) Uani 1 1 d .
C1B C 0.9116(6) 0.1406(7) 0.2143(5) 0.039(3) Uani 1 1 d .
H1B H 0.9436 0.1663 0.2147 0.047 Uiso 1 1 calc R
C24 C 0.6270(6) 0.0845(7) 0.3085(5) 0.038(3) Uani 1 1 d .
C25 C 0.7972(6) 0.1182(7) 0.0659(5) 0.038(3) Uani 1 1 d .
H25 H 0.8345 0.1198 0.0572 0.046 Uiso 1 1 calc R
C39 C 0.8792(6) 0.1360(7) 0.2532(5) 0.040(3) Uani 1 1 d .
C27 C 0.7407(5) 0.4378(7) 0.6129(4) 0.034(3) Uani 1 1 d .
H27 H 0.7334 0.4682 0.6352 0.040 Uiso 1 1 calc R
C30 C 0.6812(5) 0.1263(7) 0.4166(5) 0.041(3) Uani 1 1 d .
H30 H 0.6439 0.1367 0.4221 0.049 Uiso 1 1 calc R
C31 C 0.7244(6) 0.1594(7) 0.4392(5) 0.043(4) Uani 1 1 d .
H31 H 0.7162 0.1917 0.4599 0.051 Uiso 1 1 calc R
C32 C 0.7925(5) 0.0950(7) 0.3990(4) 0.039(3) Uani 1 1 d .
H32 H 0.8298 0.0851 0.3931 0.047 Uiso 1 1 calc R
C29 C 0.7805(5) 0.0760(6) 0.0998(4) 0.030(3) Uani 1 1 d .
C34 C 0.5700(6) 0.1623(7) 0.2713(5) 0.040(3) Uani 1 1 d .
H34 H 0.5385 0.1888 0.2706 0.048 Uiso 1 1 calc R
C38 C 0.8973(5) 0.1079(7) 0.1754(5) 0.037(3) Uani 1 1 d .
H38 H 0.9180 0.1123 0.1491 0.044 Uiso 1 1 calc R
C37 C 0.8495(5) 0.0673(7) 0.1770(5) 0.039(3) Uani 1 1 d .
C26 C 0.6973(6) 0.4033(7) 0.5921(4) 0.039(3) Uani 1 1 d .
H26 H 0.6602 0.4107 0.6003 0.047 Uiso 1 1 calc R
C33 C 0.3299(6) 0.1947(9) 0.4510(5) 0.051(4) Uani 1 1 d .
C35 C 0.8073(5) 0.3818(7) 0.5673(5) 0.035(3) Uani 1 1 d .
H35 H 0.8446 0.3752 0.5595 0.042 Uiso 1 1 calc R
C40 C 0.5859(5) 0.3920(8) 0.8141(5) 0.042(4) Uani 1 1 d .
H40 H 0.5661 0.3852 0.8405 0.051 Uiso 1 1 calc R
C28 C 0.7575(6) 0.1579(8) 0.0454(5) 0.044(4) Uani 1 1 d .
H28 H 0.7677 0.1868 0.0229 0.053 Uiso 1 1 calc R
C46 C 0.6256(7) 0.3011(8) 0.3277(5) 0.050(4) Uani 1 1 d .
C47 C 0.4037(6) 0.1892(8) 0.2929(5) 0.047(4) Uani 1 1 d .
C45 C 0.8330(6) 0.0953(8) 0.2540(5) 0.044(4) Uani 1 1 d .
H45 H 0.8121 0.0912 0.2802 0.052 Uiso 1 1 calc R
C41 C 0.6942(5) 0.0778(6) 0.3859(4) 0.034(3) Uani 1 1 d .
C54 C 0.8983(6) 0.1705(8) 0.2969(5) 0.048(4) Uani 1 1 d .
C42 C 0.7510(5) 0.0619(7) 0.3769(4) 0.036(3) Uani 1 1 d .
H42 H 0.7597 0.0296 0.3563 0.043 Uiso 1 1 calc R
C44 C 0.7243(5) 0.0719(7) 0.1133(4) 0.037(3) Uani 1 1 d .
H44 H 0.7134 0.0433 0.1359 0.044 Uiso 1 1 calc R
C43 C 0.6517(6) 0.1220(8) 0.2347(5) 0.045(4) Uani 1 1 d .
H43 H 0.6757 0.1223 0.2101 0.054 Uiso 1 1 calc R
C61 C 0.6632(6) 0.0821(9) 0.2720(5) 0.052(4) Uani 1 1 d .
H61 H 0.6942 0.0548 0.2724 0.062 Uiso 1 1 calc R
C64 C 0.7654(5) 0.3475(7) 0.5462(5) 0.038(3) Uani 1 1 d .
H64 H 0.7739 0.3178 0.5237 0.046 Uiso 1 1 calc R
C59 C 0.6010(6) 0.3707(9) 0.7356(5) 0.052(4) Uani 1 1 d .
C56 C 0.5702(6) 0.3619(8) 0.7748(5) 0.046(4) Uani 1 1 d .
H56 H 0.5388 0.3353 0.7743 0.056 Uiso 1 1 calc R
C55 C 0.8183(6) 0.0609(8) 0.2156(5) 0.046(4) Uani 1 1 d .
H55 H 0.7874 0.0335 0.2159 0.055 Uiso 1 1 calc R
C58 C 0.6317(6) 0.4326(7) 0.8138(5) 0.044(4) Uani 1 1 d .
C60 C 0.5841(6) 0.3369(10) 0.6915(5) 0.055(5) Uani 1 1 d .
C57 C 0.6629(7) 0.4419(9) 0.7746(5) 0.058(5) Uani 1 1 d .
H57 H 0.6936 0.4695 0.7751 0.070 Uiso 1 1 calc R
C65 C 0.7940(5) 0.4254(7) 0.5995(5) 0.039(3) Uani 1 1 d .
C76 C 0.6108(8) 0.3196(10) 0.2854(6) 0.071(5) Uani 1 1 d .
H76 H 0.5734 0.3150 0.2766 0.085 Uiso 1 1 calc R
C66 C 0.6484(6) 0.4106(9) 0.7359(5) 0.058(5) Uani 1 1 d .
H66 H 0.6696 0.4156 0.7100 0.069 Uiso 1 1 calc R
C75 C 0.6827(8) 0.3099(9) 0.3404(7) 0.068(5) Uani 1 1 d .
H75 H 0.6957 0.2984 0.3691 0.081 Uiso 1 1 calc R
S4 S 0.84920(15) 0.47093(19) 0.62711(13) 0.0444(9) Uani 1 1 d .
S5 S 0.7466(3) 0.4035(3) 0.2338(3) 0.100(2) Uani 1 1 d .
O51 O 0.8975(4) 0.4703(5) 0.5983(4) 0.055(3) Uani 1 1 d .
O52 O 0.8261(5) 0.5317(5) 0.6425(4) 0.058(3) Uani 1 1 d .
C80 C 0.8259(7) 0.1791(9) 0.4555(5) 0.053(4) Uani 1 1 d .
C82 C 1.1591(6) 0.3058(8) 0.5351(5) 0.048(4) Uani 1 1 d .
C81 C 1.0899(6) 0.3000(8) 0.6934(5) 0.049(4) Uani 1 1 d .
C79 C 0.9007(8) 0.2325(8) 0.6217(7) 0.057(5) Uani 1 1 d .
O53 O 0.6024(4) 0.2613(6) 0.4000(4) 0.049(3) Uani 1 1 d .
C89 C 0.5864(6) 0.2791(8) 0.3633(6) 0.047(4) Uani 1 1 d .
C92 C 0.7035(10) 0.3591(9) 0.2684(8) 0.076(7) Uani 1 1 d .
C91 C 0.6485(10) 0.3455(9) 0.2537(8) 0.085(7) Uani 1 1 d .
H91 H 0.6372 0.3532 0.2239 0.102 Uiso 1 1 calc R
C90 C 0.7189(8) 0.3366(10) 0.3082(10) 0.094(9) Uani 1 1 d .
H90 H 0.7569 0.3384 0.3157 0.113 Uiso 1 1 calc R
C166 C 0.8599(6) 0.2079(6) 0.6580(5) 0.067(5) Uani 1 1 d GU
C167 C 0.8044(6) 0.1912(8) 0.6489(4) 0.117(9) Uani 1 1 d GU
H167 H 0.7888 0.1990 0.6205 0.140 Uiso 1 1 calc R
C168 C 0.7723(5) 0.1627(8) 0.6824(6) 0.092(7) Uani 1 1 d GU
H168 H 0.7352 0.1515 0.6764 0.111 Uiso 1 1 calc R
C169 C 0.7958(6) 0.1510(7) 0.7250(5) 0.088(6) Uani 1 1 d GU
C170 C 0.8513(7) 0.1678(8) 0.7340(4) 0.129(10) Uani 1 1 d GU
H170 H 0.8669 0.1600 0.7625 0.154 Uiso 1 1 calc R
C171 C 0.8833(5) 0.1963(8) 0.7005(5) 0.095(7) Uani 1 1 d GU
H171 H 0.9205 0.2075 0.7066 0.115 Uiso 1 1 calc R
O54 O 0.7833(8) 0.4414(7) 0.2636(7) 0.135(9) Uani 1 1 d .
O55 O 0.7098(8) 0.4334(9) 0.1982(7) 0.136(7) Uani 1 1 d U
O58 O 1.0971(5) 0.2384(8) 0.4042(4) 0.073(4) Uani 1 1 d .
C125 C 1.0818(7) 0.2572(9) 0.3672(6) 0.055(5) Uani 1 1 d .
O57 O 0.8004(10) 0.0745(13) 0.8040(9) 0.201(14) Uani 1 1 d .
C132 C 0.7878(9) 0.3492(9) 0.2031(9) 0.080(7) Uani 1 1 d .
C134 C 0.7720(8) 0.3278(10) 0.1589(8) 0.079(6) Uani 1 1 d .
H134 H 0.7367 0.3376 0.1471 0.095 Uiso 1 1 calc R
C133 C 0.8419(9) 0.3345(9) 0.2187(6) 0.072(6) Uani 1 1 d .
H133 H 0.8531 0.3483 0.2474 0.087 Uiso 1 1 calc R
C135 C 0.6893(5) 0.3765(7) 0.9221(5) 0.040(3) Uani 1 1 d .
H135 H 0.6519 0.3714 0.9300 0.049 Uiso 1 1 calc R
C140 C 0.9110(5) 0.3828(7) 0.6750(4) 0.037(3) Uani 1 1 d .
H140 H 0.9323 0.3782 0.6490 0.045 Uiso 1 1 calc R
C136 C 0.7043(5) 0.4228(8) 0.8900(5) 0.043(4) Uani 1 1 d .
C137 C 0.7597(6) 0.4297(8) 0.8760(5) 0.046(4) Uani 1 1 d .
H137 H 0.7691 0.4604 0.8545 0.055 Uiso 1 1 calc R
C139 C 0.8653(5) 0.4250(8) 0.6765(5) 0.042(4) Uani 1 1 d .
C138 C 0.8320(6) 0.4300(9) 0.7158(5) 0.052(4) Uani 1 1 d .
H138 H 0.8031 0.4601 0.7170 0.063 Uiso 1 1 calc R
C144 C 0.9230(6) 0.3483(7) 0.7139(5) 0.041(3) Uani 1 1 d .
H144 H 0.9551 0.3227 0.7144 0.049 Uiso 1 1 calc R
C146 C 0.7303(6) 0.3384(8) 0.9423(5) 0.047(4) Uani 1 1 d .
H146 H 0.7212 0.3097 0.9652 0.057 Uiso 1 1 calc R
C145 C 0.8001(6) 0.3900(8) 0.8950(5) 0.050(4) Uani 1 1 d .
H145 H 0.8373 0.3940 0.8863 0.060 Uiso 1 1 calc R
C143 C 0.8426(6) 0.3905(9) 0.7517(5) 0.051(4) Uani 1 1 d .
H143 H 0.8186 0.3902 0.7763 0.062 Uiso 1 1 calc R
C142 C 0.8789(7) 0.3002(8) 0.1930(6) 0.058(4) Uani 1 1 d .
H142 H 0.9142 0.2894 0.2044 0.070 Uiso 1 1 calc R
C141 C 0.8094(7) 0.2925(9) 0.1337(6) 0.064(5) Uani 1 1 d .
H141 H 0.7982 0.2759 0.1058 0.076 Uiso 1 1 calc R
C147 C 0.7853(5) 0.3437(8) 0.9276(5) 0.048(4) Uani 1 1 d .
C148 C 0.8907(6) 0.3494(8) 0.7515(5) 0.048(4) Uani 1 1 d .
C149 C 0.8628(7) 0.2816(7) 0.1493(5) 0.049(4) Uani 1 1 d .
C152 C 0.7217(5) 0.1796(8) 0.8334(5) 0.114(9) Uani 1 1 d GU
H152 H 0.7575 0.1759 0.8461 0.136 Uiso 1 1 calc R
C153 C 0.7099(6) 0.1525(7) 0.7913(5) 0.088(6) Uani 1 1 d GU
C154 C 0.6564(7) 0.1581(8) 0.7724(4) 0.114(9) Uani 1 1 d GU
H154 H 0.6486 0.1400 0.7442 0.137 Uiso 1 1 calc R
C157 C 0.6147(5) 0.1907(8) 0.7956(5) 0.128(10) Uani 1 1 d GU
H157 H 0.5789 0.1944 0.7829 0.154 Uiso 1 1 calc R
C158 C 0.6265(5) 0.2177(7) 0.8377(5) 0.071(5) Uani 1 1 d GU
C159 C 0.6799(6) 0.2122(7) 0.8566(4) 0.089(6) Uani 1 1 d GU
H159 H 0.6878 0.2303 0.8848 0.106 Uiso 1 1 calc R
N1 N 0.3353(6) 0.4855(8) 0.4815(5) 0.129(9) Uani 1 1 d G
H1 H 0.3071 0.4894 0.4990 0.155 Uiso 1 1 calc R
C172 C 0.3311(5) 0.4472(7) 0.4429(6) 0.130(12) Uani 1 1 d G
H172 H 0.2977 0.4259 0.4361 0.155 Uiso 1 1 calc R
C173 C 0.3768(7) 0.4409(7) 0.4145(5) 0.098(7) Uani 1 1 d G
H173 H 0.3740 0.4153 0.3888 0.117 Uiso 1 1 calc R
C174 C 0.4268(6) 0.4727(8) 0.4247(5) 0.087(6) Uani 1 1 d G
C175 C 0.4310(6) 0.5110(8) 0.4632(6) 0.110(8) Uani 1 1 d G
H175 H 0.4644 0.5323 0.4700 0.132 Uiso 1 1 calc R
C176 C 0.3853(8) 0.5174(8) 0.4916(5) 0.187(19) Uani 1 1 d G
H176 H 0.3881 0.5430 0.5174 0.225 Uiso 1 1 calc R
C177 C 0.4759(10) 0.4621(11) 0.3952(7) 0.089(7) Uani 1 1 d .
H17A H 0.4909 0.4194 0.4014 0.106 Uiso 1 1 calc R
H17B H 0.5047 0.4932 0.4032 0.106 Uiso 1 1 calc R
C178 C 0.4631(9) 0.4676(11) 0.3436(8) 0.092(7) Uani 1 1 d .
H17C H 0.4354 0.4358 0.3344 0.111 Uiso 1 1 calc R
H17D H 0.4488 0.5102 0.3363 0.111 Uiso 1 1 calc R
C179 C 0.5140(9) 0.4567(13) 0.3216(9) 0.104(8) Uani 1 1 d .
H17E H 0.5294 0.4156 0.3316 0.125 Uiso 1 1 calc R
H17F H 0.5405 0.4902 0.3301 0.125 Uiso 1 1 calc R
C207 C 0.936(3) 0.466(4) 0.378(3) 0.39(5) Uiso 1 1 d .
H20A H 0.9113 0.4413 0.3592 0.462 Uiso 1 1 calc R
H20B H 0.9316 0.5123 0.3731 0.462 Uiso 1 1 calc R
C196 C 1.0452(8) 0.4603(14) 0.2512(12) 0.201(18) Uiso 1 1 d G
H196 H 1.0818 0.4612 0.2406 0.241 Uiso 1 1 calc R
N4 N 1.0004(12) 0.4563(13) 0.2207(7) 0.193(13) Uiso 1 1 d G
C198 C 0.9457(9) 0.4549(11) 0.2365(9) 0.131(10) Uiso 1 1 d G
H198 H 0.9157 0.4522 0.2161 0.157 Uiso 1 1 calc R
C199 C 0.9358(10) 0.4575(12) 0.2827(10) 0.203(18) Uiso 1 1 d G
H199 H 0.8992 0.4566 0.2933 0.244 Uiso 1 1 calc R
C200 C 0.9807(16) 0.4616(15) 0.3132(7) 0.32(3) Uiso 1 1 d G
C201 C 1.0353(12) 0.4629(15) 0.2974(11) 0.26(2) Uiso 1 1 d G
H201 H 1.0653 0.4656 0.3177 0.309 Uiso 1 1 calc R
C191 C 0.8745(9) 0.4580(15) 0.4564(10) 0.217(19) Uiso 1 1 d G
C192 C 0.8310(14) 0.4217(12) 0.4378(9) 0.23(2) Uiso 1 1 d G
H192 H 0.8386 0.3894 0.4169 0.273 Uiso 1 1 calc R
C193 C 0.7760(11) 0.4334(12) 0.4506(8) 0.32(3) Uiso 1 1 d G
H193 H 0.7468 0.4091 0.4382 0.390 Uiso 1 1 calc R
N3 N 0.7646(7) 0.4816(11) 0.4819(8) 0.131(8) Uiso 1 1 d G
C195 C 0.8081(11) 0.5180(9) 0.5004(6) 0.162(13) Uiso 1 1 d G
H195 H 0.8005 0.5502 0.5214 0.194 Uiso 1 1 calc R
C194 C 0.8631(9) 0.5062(13) 0.4877(9) 0.154(12) Uiso 1 1 d G
H194 H 0.8923 0.5305 0.5001 0.184 Uiso 1 1 calc R
C202 C 0.9358(13) 0.4425(17) 0.4402(11) 0.147(12) Uiso 1 1 d .
H20C H 0.9441 0.3969 0.4437 0.177 Uiso 1 1 calc R
H20D H 0.9633 0.4672 0.4574 0.177 Uiso 1 1 calc R
N2 N 0.4985(11) 0.4480(13) 0.1718(6) 0.148(9) Uiso 1 1 d GU
H2 H 0.4961 0.4456 0.1427 0.177 Uiso 1 1 calc R
C208 C 0.4626(10) 0.4117(13) 0.1984(10) 0.32(2) Uiso 1 1 d GU
H208 H 0.4360 0.3848 0.1848 0.379 Uiso 1 1 calc R
C209 C 0.4665(11) 0.4156(14) 0.2453(9) 0.33(2) Uiso 1 1 d GU
H209 H 0.4425 0.3913 0.2631 0.394 Uiso 1 1 calc R
C210 C 0.5062(11) 0.4557(13) 0.2655(6) 0.117(9) Uiso 1 1 d GU
C211 C 0.5421(10) 0.4920(12) 0.2389(9) 0.203(15) Uiso 1 1 d GU
H211 H 0.5686 0.5189 0.2525 0.244 Uiso 1 1 calc R
C212 C 0.5382(10) 0.4882(12) 0.1920(9) 0.230(18) Uiso 1 1 d GU
H212 H 0.5622 0.5125 0.1742 0.276 Uiso 1 1 calc R
O59 O 0.7288(6) 0.0547(8) 0.7372(5) 0.085(4) Uiso 1 1 d .
C213 C 0.980(3) 0.450(4) 0.378(3) 0.41(6) Uiso 1 1 d .
H21A H 0.9850 0.4060 0.3872 0.487 Uiso 1 1 calc R
H21B H 1.0055 0.4788 0.3937 0.487 Uiso 1 1 calc R

loop_
_atom_site_aniso_label
_atom_site_aniso_U_11
_atom_site_aniso_U_22
_atom_site_aniso_U_33
_atom_site_aniso_U_23
_atom_site_aniso_U_13
_atom_site_aniso_U_12
U1 0.0299(3) 0.0501(4) 0.0312(3) -0.0051(2) 0.0094(2) -0.0018(2)
U2 0.0271(3) 0.0600(4) 0.0313(3) -0.0012(3) 0.0073(2) -0.0012(2)
U3 0.0270(3) 0.0619(4) 0.0313(3) -0.0052(3) 0.0097(2) -0.0020(2)
U4 0.0293(3) 0.0613(4) 0.0331(3) -0.0062(3) 0.0109(2) -0.0070(2)
U5 0.0409(4) 0.0630(4) 0.0350(4) -0.0121(3) 0.0136(3) -0.0088(3)
U6 0.0342(4) 0.0802(5) 0.0406(4) -0.0235(3) 0.0177(3) -0.0207(3)
U7 0.0436(4) 0.0611(4) 0.0348(4) -0.0120(3) 0.0149(3) -0.0175(3)
U8 0.0360(4) 0.0853(5) 0.0403(4) -0.0246(3) 0.0190(3) -0.0238(3)
O6 0.039(6) 0.070(7) 0.037(6) -0.019(5) 0.011(4) -0.002(5)
O8 0.045(6) 0.050(6) 0.041(6) 0.003(5) 0.020(5) 0.000(5)
O5 0.036(5) 0.043(6) 0.052(6) -0.009(5) 0.009(5) 0.011(4)
O11 0.040(6) 0.074(8) 0.035(6) 0.001(5) 0.016(5) -0.001(5)
O2 0.028(5) 0.076(7) 0.038(6) -0.003(5) 0.017(4) -0.019(5)
O7 0.042(6) 0.066(7) 0.044(6) -0.009(5) 0.002(5) 0.014(5)
O1 0.045(6) 0.097(9) 0.029(5) -0.026(6) 0.018(5) -0.034(6)
O4 0.035(5) 0.066(7) 0.029(5) -0.011(5) 0.009(4) -0.010(5)
O10 0.045(6) 0.057(7) 0.043(6) -0.010(5) 0.017(5) 0.009(5)
O9 0.021(5) 0.081(8) 0.039(6) -0.005(5) 0.011(4) -0.007(5)
O3 0.029(5) 0.073(7) 0.034(5) -0.003(5) 0.017(4) -0.009(5)
O14 0.023(5) 0.089(8) 0.036(6) -0.008(6) 0.013(4) -0.006(5)
O20 0.065(8) 0.061(7) 0.036(6) 0.002(5) 0.008(5) -0.017(6)
O17 0.032(6) 0.095(9) 0.033(6) 0.010(6) -0.007(4) -0.016(6)
O19 0.036(6) 0.070(7) 0.038(6) -0.004(5) 0.010(4) -0.008(5)
O15 0.039(6) 0.070(7) 0.049(7) -0.005(6) 0.013(5) -0.013(5)
O16 0.033(5) 0.067(7) 0.036(6) -0.009(5) 0.021(4) 0.002(5)
O12 0.061(8) 0.061(7) 0.041(6) -0.001(5) 0.008(5) -0.011(6)
O13 0.037(6) 0.073(7) 0.037(6) 0.001(5) 0.006(4) -0.015(5)
O25 0.039(6) 0.064(7) 0.047(6) -0.002(5) 0.003(5) -0.011(5)
O29 0.033(5) 0.071(7) 0.035(5) -0.012(5) 0.007(4) 0.000(5)
O31 0.023(5) 0.075(7) 0.039(6) 0.000(5) 0.015(4) -0.002(5)
O23 0.030(5) 0.091(9) 0.056(7) -0.039(7) 0.016(5) -0.017(5)
O21 0.040(6) 0.097(9) 0.034(6) -0.023(6) 0.007(5) -0.024(6)
O30 0.061(7) 0.053(7) 0.054(7) -0.020(6) 0.008(5) 0.003(5)
O26 0.057(7) 0.060(7) 0.063(7) -0.019(6) 0.007(6) -0.014(6)
O22 0.033(6) 0.086(8) 0.038(6) -0.015(6) 0.015(5) -0.011(5)
O28 0.044(6) 0.092(9) 0.034(6) -0.021(6) 0.014(5) -0.024(6)
O24 0.046(6) 0.082(8) 0.040(6) -0.011(6) 0.012(5) -0.006(6)
O27 0.045(6) 0.082(8) 0.038(6) -0.007(6) 0.005(5) -0.002(6)
O40 0.061(7) 0.062(7) 0.031(5) -0.002(5) 0.017(5) -0.010(5)
O39 0.037(5) 0.063(7) 0.050(6) -0.006(5) 0.012(5) -0.012(5)
O33 0.031(5) 0.106(9) 0.038(6) -0.035(6) 0.018(5) -0.026(6)
O38 0.064(7) 0.075(8) 0.045(6) 0.008(6) 0.011(5) 0.021(6)
O35 0.071(9) 0.082(9) 0.039(7) -0.004(6) 0.010(6) -0.023(7)
O34 0.037(6) 0.137(12) 0.045(8) -0.038(8) 0.011(5) 0.001(7)
O41 0.042(6) 0.070(8) 0.053(7) -0.009(6) 0.010(5) -0.022(5)
O37 0.064(8) 0.080(8) 0.065(8) 0.011(7) 0.040(6) 0.036(7)
O36 0.044(6) 0.128(11) 0.028(6) -0.013(6) 0.004(5) -0.038(7)
O44 0.034(6) 0.154(13) 0.035(6) -0.001(7) 0.010(5) -0.040(7)
C2 0.038(8) 0.044(8) 0.029(7) 0.007(6) -0.004(6) -0.005(6)
C1 0.024(7) 0.058(9) 0.030(8) -0.008(7) 0.011(6) 0.000(6)
S1 0.0300(18) 0.046(2) 0.041(2) -0.0004(17) 0.0028(15) -0.0023(15)
S2 0.0368(18) 0.0377(19) 0.0359(19) 0.0013(16) 0.0024(15) 0.0068(15)
S3 0.0311(19) 0.053(2) 0.056(2) -0.0058(19) -0.0001(16) 0.0063(17)
O43 0.075(8) 0.081(9) 0.049(7) 0.009(6) 0.011(6) -0.013(7)
C21 0.034(8) 0.050(9) 0.025(8) -0.012(7) 0.015(6) -0.010(6)
O42 0.050(7) 0.060(7) 0.071(8) -0.011(6) 0.015(6) 0.018(6)
C23 0.030(7) 0.042(8) 0.043(8) -0.009(7) 0.008(6) -0.014(6)
S6 0.124(6) 0.094(5) 0.183(8) 0.025(5) 0.106(6) 0.018(4)
O48 0.041(5) 0.041(6) 0.052(6) 0.002(5) 0.000(5) 0.006(4)
O47 0.031(5) 0.058(6) 0.047(6) 0.006(5) 0.009(4) -0.006(5)
O46 0.041(5) 0.046(6) 0.041(5) -0.004(5) 0.006(4) 0.011(5)
O50 0.036(6) 0.075(8) 0.069(7) -0.020(6) 0.011(5) 0.015(5)
O45 0.051(6) 0.037(6) 0.061(7) 0.004(5) -0.003(5) 0.005(5)
C9 0.030(7) 0.054(9) 0.035(8) 0.012(7) 0.003(6) 0.014(7)
O49 0.050(6) 0.039(6) 0.101(9) -0.011(6) -0.002(6) 0.002(5)
C13 0.031(7) 0.045(8) 0.037(8) -0.006(7) 0.004(6) 0.012(6)
C20 0.033(8) 0.051(9) 0.047(9) -0.003(8) 0.010(7) 0.002(7)
C1A 0.031(7) 0.059(10) 0.044(9) -0.007(8) -0.009(7) 0.008(7)
C1B 0.032(7) 0.045(8) 0.042(8) 0.008(7) 0.003(6) -0.011(6)
C24 0.038(8) 0.041(8) 0.037(8) -0.005(7) 0.002(6) -0.003(6)
C25 0.031(7) 0.041(8) 0.043(8) 0.004(7) 0.012(6) -0.003(6)
C39 0.042(8) 0.049(9) 0.030(8) -0.008(7) 0.004(6) 0.000(7)
C27 0.036(8) 0.037(8) 0.028(7) 0.008(6) 0.006(6) 0.003(6)
C30 0.025(7) 0.047(9) 0.050(9) -0.006(7) 0.018(6) 0.008(6)
C31 0.034(8) 0.050(9) 0.044(9) -0.003(7) 0.023(7) -0.007(7)
C32 0.026(7) 0.058(9) 0.034(8) 0.006(7) 0.009(6) 0.003(7)
C29 0.033(7) 0.026(7) 0.032(7) -0.008(6) 0.004(6) 0.004(6)
C34 0.030(7) 0.056(9) 0.035(8) -0.015(7) 0.006(6) -0.004(7)
C38 0.030(7) 0.049(8) 0.032(7) -0.004(7) 0.002(6) 0.009(6)
C37 0.029(7) 0.044(8) 0.044(8) -0.002(7) 0.002(6) 0.007(6)
C26 0.032(7) 0.056(9) 0.031(7) 0.011(7) 0.014(6) 0.003(7)
C33 0.027(8) 0.086(12) 0.041(9) 0.015(9) 0.022(7) 0.015(8)
C35 0.025(7) 0.043(8) 0.038(8) 0.007(7) 0.000(6) 0.004(6)
C40 0.023(7) 0.072(10) 0.031(8) 0.008(7) 0.001(6) -0.003(7)
C28 0.035(8) 0.057(10) 0.041(8) 0.003(7) 0.020(7) -0.002(7)
C46 0.054(10) 0.048(9) 0.050(10) -0.020(8) 0.018(8) -0.004(7)
C47 0.034(8) 0.073(11) 0.034(8) 0.002(8) 0.001(7) -0.017(8)
C45 0.030(7) 0.071(11) 0.030(8) 0.000(7) 0.003(6) -0.003(7)
C41 0.028(7) 0.037(7) 0.037(8) 0.009(6) 0.004(6) -0.009(6)
C54 0.037(9) 0.062(10) 0.044(9) 0.006(8) 0.007(7) 0.007(8)
C42 0.025(7) 0.049(8) 0.033(7) 0.002(6) 0.011(6) 0.002(6)
C44 0.038(8) 0.045(8) 0.027(7) -0.004(6) 0.007(6) 0.008(6)
C43 0.044(8) 0.066(10) 0.024(7) -0.007(7) 0.005(6) 0.002(8)
C61 0.030(8) 0.078(12) 0.047(9) 0.003(9) 0.001(7) 0.012(8)
C64 0.019(7) 0.055(9) 0.040(8) 0.003(7) 0.008(6) 0.002(6)
C59 0.032(8) 0.084(12) 0.039(9) 0.000(8) -0.007(6) -0.004(8)
C56 0.034(8) 0.074(11) 0.030(8) 0.022(8) -0.005(6) -0.016(7)
C55 0.031(7) 0.076(11) 0.031(8) 0.003(8) -0.002(6) -0.011(7)
C58 0.031(7) 0.050(9) 0.050(9) 0.011(7) -0.003(6) 0.000(7)
C60 0.036(8) 0.105(14) 0.023(8) 0.008(8) -0.009(6) -0.024(9)
C57 0.045(9) 0.086(13) 0.043(9) -0.005(9) 0.009(7) -0.019(9)
C65 0.032(7) 0.038(8) 0.047(8) 0.018(7) -0.004(6) -0.009(6)
C76 0.079(13) 0.077(13) 0.057(12) 0.005(10) 0.011(10) -0.005(10)
C66 0.043(9) 0.093(13) 0.037(9) 0.002(9) 0.005(7) -0.030(9)
C75 0.079(13) 0.061(11) 0.063(12) -0.018(9) 0.009(10) -0.015(10)
S4 0.0348(19) 0.047(2) 0.052(2) 0.0077(18) -0.0029(16) -0.0031(16)
S5 0.107(4) 0.049(3) 0.146(6) 0.016(3) 0.099(5) 0.014(3)
O51 0.027(5) 0.064(7) 0.075(7) 0.022(6) 0.011(5) -0.004(5)
O52 0.055(7) 0.036(6) 0.082(8) 0.005(6) -0.009(6) -0.002(5)
C80 0.045(9) 0.072(11) 0.044(10) -0.021(9) 0.025(8) -0.002(8)
C82 0.030(8) 0.066(10) 0.047(10) -0.019(8) 0.006(7) -0.005(7)
C81 0.031(8) 0.075(11) 0.042(9) 0.002(8) 0.008(7) -0.013(8)
C79 0.060(12) 0.055(10) 0.057(12) -0.033(9) 0.036(10) -0.047(9)
O53 0.037(6) 0.084(8) 0.027(6) -0.005(5) 0.010(5) -0.012(5)
C89 0.028(8) 0.055(9) 0.057(11) -0.026(9) 0.016(8) -0.030(7)
C92 0.100(17) 0.041(10) 0.088(15) 0.014(10) 0.056(13) 0.012(10)
C91 0.102(17) 0.059(12) 0.095(16) 0.010(11) 0.045(14) 0.004(12)
C90 0.052(11) 0.061(13) 0.17(3) -0.045(16) 0.059(15) -0.018(10)
C166 0.074(9) 0.053(8) 0.076(9) -0.025(7) 0.025(7) -0.013(7)
C167 0.110(12) 0.110(12) 0.130(12) -0.018(9) 0.018(9) 0.004(9)
C168 0.094(10) 0.086(10) 0.097(10) -0.005(8) 0.010(8) -0.001(8)
C169 0.082(9) 0.084(10) 0.098(10) -0.012(8) 0.017(8) 0.013(8)
C170 0.131(13) 0.122(13) 0.134(13) -0.006(9) 0.018(9) 0.004(9)
C171 0.110(11) 0.087(10) 0.090(10) -0.004(8) 0.029(8) -0.003(8)
O54 0.161(16) 0.041(8) 0.206(19) -0.030(10) 0.141(15) -0.036(9)
O55 0.133(12) 0.115(12) 0.163(13) 0.054(11) 0.118(11) 0.047(10)
O58 0.042(7) 0.143(13) 0.034(7) -0.040(8) 0.025(5) -0.019(7)
C125 0.048(11) 0.075(12) 0.043(11) -0.016(9) 0.036(9) -0.029(9)
O57 0.17(2) 0.21(3) 0.22(3) 0.15(2) 0.097(19) 0.127(19)
C132 0.074(13) 0.045(10) 0.122(19) 0.029(12) 0.066(13) 0.020(9)
C134 0.051(11) 0.092(15) 0.095(16) 0.026(13) 0.033(11) 0.029(10)
C133 0.106(16) 0.053(10) 0.059(11) -0.015(9) 0.045(11) -0.014(11)
C135 0.025(7) 0.055(9) 0.041(8) -0.002(7) 0.007(6) -0.006(6)
C140 0.035(7) 0.050(9) 0.027(7) -0.005(7) 0.007(6) -0.007(6)
C136 0.029(7) 0.058(9) 0.042(8) -0.015(8) -0.005(6) 0.020(7)
C137 0.044(9) 0.062(10) 0.033(8) 0.002(7) 0.012(6) -0.002(8)
C139 0.025(7) 0.057(9) 0.044(8) 0.003(7) 0.001(6) 0.012(7)
C138 0.037(8) 0.079(12) 0.041(9) -0.011(9) -0.011(7) 0.022(8)
C144 0.033(7) 0.054(9) 0.034(8) -0.011(7) -0.004(6) 0.009(7)
C146 0.026(7) 0.072(11) 0.044(9) -0.010(8) 0.005(6) -0.003(7)
C145 0.026(7) 0.063(10) 0.060(10) 0.003(9) 0.010(7) 0.013(7)
C143 0.037(8) 0.087(12) 0.031(8) -0.003(8) 0.006(6) 0.025(8)
C142 0.057(10) 0.057(11) 0.062(11) -0.001(9) 0.010(9) 0.003(8)
C141 0.065(12) 0.070(12) 0.055(11) 0.006(9) 0.007(9) 0.021(10)
C147 0.022(7) 0.067(11) 0.056(10) -0.001(8) 0.011(7) 0.011(7)
C148 0.040(8) 0.076(11) 0.026(8) -0.007(7) -0.007(6) 0.014(8)
C149 0.055(10) 0.042(8) 0.051(10) 0.014(8) 0.030(8) 0.003(7)
C152 0.109(11) 0.113(12) 0.119(12) 0.005(9) 0.009(9) 0.004(9)
C153 0.095(10) 0.087(10) 0.082(10) 0.010(8) 0.011(8) -0.012(8)
C154 0.113(12) 0.107(12) 0.123(12) -0.010(9) 0.007(9) -0.003(9)
C157 0.127(13) 0.126(13) 0.133(13) -0.002(9) 0.021(9) -0.010(9)
C158 0.071(9) 0.065(8) 0.076(9) 0.009(7) 0.022(7) 0.000(7)
C159 0.083(10) 0.087(10) 0.097(10) 0.004(8) 0.017(8) 0.012(8)
N1 0.121(18) 0.14(2) 0.126(19) 0.069(17) 0.034(15) 0.038(16)
C172 0.20(3) 0.079(17) 0.11(2) 0.034(16) 0.07(2) 0.062(19)
C173 0.14(2) 0.050(12) 0.106(18) 0.011(12) 0.024(16) 0.013(13)
C174 0.084(15) 0.084(15) 0.091(16) -0.002(13) -0.004(12) -0.011(12)
C175 0.15(2) 0.090(17) 0.089(17) 0.006(15) -0.003(16) -0.011(17)
C176 0.15(3) 0.15(3) 0.27(5) -0.03(3) 0.13(3) -0.08(2)
C177 0.114(18) 0.071(13) 0.081(15) 0.029(12) 0.017(13) 0.013(12)
C178 0.082(15) 0.072(14) 0.12(2) 0.004(14) -0.006(13) -0.006(12)
C179 0.064(14) 0.098(18) 0.15(2) 0.016(17) -0.002(14) -0.015(12)

loop_
_atom_type_symbol
_atom_type_description
_atom_type_scat_dispersion_real
_atom_type_scat_dispersion_imag
_atom_type_scat_source
C C 0.0033 0.0016 'International Tables Vol C Tables 4.2.6.8 and 6.1.1.4'
H H 0.0000 0.0000 'International Tables Vol C Tables 4.2.6.8 and 6.1.1.4'
N N 0.0061 0.0033 'International Tables Vol C Tables 4.2.6.8 and 6.1.1.4'
O O 0.0106 0.0060 'International Tables Vol C Tables 4.2.6.8 and 6.1.1.4'
U U -9.6767 9.6646 'International Tables Vol C Tables 4.2.6.8 and 6.1.1.4'
S S 0.1246 0.1234 'International Tables Vol C Tables 4.2.6.8 and 6.1.1.4'

loop_
_geom_angle_atom_site_label_1
_geom_angle_atom_site_label_2
_geom_angle_atom_site_label_3
_geom_angle
_geom_angle_site_symmetry_1
_geom_angle_site_symmetry_3
O38 U1 O10 176.5(5) . .
O38 U1 O4 94.1(5) . .
O10 U1 O4 89.2(4) . .
O38 U1 O20 91.4(5) . .
O10 U1 O20 90.0(4) . .
O4 U1 O20 85.0(3) . .
O38 U1 O3 87.9(5) . .
O10 U1 O3 92.0(4) . .
O4 U1 O3 72.1(3) . .
O20 U1 O3 157.0(3) . .
O38 U1 O36 90.3(5) . .
O10 U1 O36 86.3(5) . .
O4 U1 O36 148.1(3) . .
O20 U1 O36 126.5(3) . .
O3 U1 O36 76.5(3) . .
O38 U1 O19 89.6(4) . .
O10 U1 O19 87.8(4) . .
O4 U1 O19 158.2(3) . .
O20 U1 O19 73.4(3) . .
O3 U1 O19 129.6(3) . .
O36 U1 O19 53.2(3) . .
O38 U1 C47 94.0(5) . .
O10 U1 C47 82.6(5) . .
O4 U1 C47 170.3(4) . .
O20 U1 C47 99.9(4) . .
O3 U1 C47 103.0(4) . .
O36 U1 C47 26.7(4) . .
O19 U1 C47 27.1(4) . .
O38 U1 U3 84.6(4) . .
O10 U1 U3 97.7(3) . .
O4 U1 U3 31.4(2) . .
O20 U1 U3 115.1(3) . .
O3 U1 U3 41.9(2) . .
O36 U1 U3 118.3(2) . .
O19 U1 U3 169.7(2) . .
C47 U1 U3 144.9(3) . .
O8 U2 O37 176.8(6) . .
O8 U2 O16 90.2(4) . .
O37 U2 O16 92.9(5) . .
O8 U2 O15 92.1(4) . .
O37 U2 O15 87.7(5) . .
O16 U2 O15 86.3(4) . .
O8 U2 O31 96.0(4) . .
O37 U2 O31 85.4(4) . .
O16 U2 O31 71.6(3) . .
O15 U2 O31 156.4(4) . .
O8 U2 O44 85.6(5) . .
O37 U2 O44 91.9(6) . .
O16 U2 O44 149.3(3) . .
O15 U2 O44 124.2(3) . .
O31 U2 O44 78.6(3) . .
O8 U2 O17 87.3(4) . .
O37 U2 O17 89.6(5) . .
O16 U2 O17 157.6(3) . .
O15 U2 O17 71.5(3) . .
O31 U2 O17 130.8(3) . .
O44 U2 O17 52.6(3) . .
O8 U2 C60 83.9(5) . .
O37 U2 C60 92.9(6) . .
O16 U2 C60 173.3(5) . .
O15 U2 C60 97.2(4) . .
O31 U2 C60 105.7(4) . .
O44 U2 C60 27.1(4) . .
O17 U2 C60 25.7(4) . .
O8 U2 U4 99.6(3) . .
O37 U2 U4 83.3(4) . .
O16 U2 U4 31.5(2) . .
O15 U2 U4 115.7(3) . .
O31 U2 U4 41.0(2) . .
O44 U2 U4 119.6(2) . .
O17 U2 U4 169.5(2) . .
C60 U2 U4 146.6(3) . .
O7 U3 O5 173.2(4) . .
O7 U3 O16 95.9(5) . .
O5 U3 O16 89.2(4) . .
O7 U3 O4 91.2(4) . .
O5 U3 O4 94.5(4) . .
O16 U3 O4 74.6(3) . .
O7 U3 O11 87.5(4) . .
O5 U3 O11 88.5(4) . .
O16 U3 O11 84.9(3) . .
O4 U3 O11 159.3(3) . .
O7 U3 O14 87.6(4) . .
O5 U3 O14 86.5(4) . .
O16 U3 O14 167.5(3) . .
O4 U3 O14 117.4(3) . .
O11 U3 O14 83.2(3) . .
O7 U3 O3 95.1(4) . .
O5 U3 O3 83.8(4) . .
O16 U3 O3 140.9(3) . .
O4 U3 O3 67.7(3) . .
O11 U3 O3 133.0(3) . .
O14 U3 O3 50.2(3) . .
O7 U3 C33 93.5(5) . .
O5 U3 C33 82.5(5) . .
O16 U3 C33 165.0(4) . .
O4 U3 C33 93.5(4) . .
O11 U3 C33 107.2(4) . .
O14 U3 C33 24.5(3) . .
O3 U3 C33 25.9(3) . .
O7 U3 U4 95.7(3) . .
O5 U3 U4 91.1(3) . .
O16 U3 U4 37.7(2) . .
O4 U3 U4 37.0(2) . .
O11 U3 U4 122.6(3) . .
O14 U3 U4 154.0(2) . .
O3 U3 U4 103.82(19) . .
C33 U3 U4 129.6(3) . .
O7 U3 U1 86.8(3) . .
O5 U3 U1 96.3(3) . .
O16 U3 U1 104.9(2) . .
O4 U3 U1 30.3(2) . .
O11 U3 U1 169.1(3) . .
O14 U3 U1 87.3(2) . .
O3 U3 U1 38.55(19) . .
C33 U3 U1 63.9(3) . .
U4 U3 U1 67.27(3) . .
O39 U4 O6 172.8(4) . .
O39 U4 O4 91.5(4) . .
O6 U4 O4 94.8(4) . .
O39 U4 O16 94.1(4) . .
O6 U4 O16 91.0(4) . .
O4 U4 O16 73.9(3) . .
O39 U4 O53 89.6(4) . .
O6 U4 O53 87.5(4) . .
O4 U4 O53 84.7(3) . .
O16 U4 O53 158.4(4) . .
O39 U4 O9 87.2(4) . .
O6 U4 O9 85.9(4) . .
O4 U4 O9 168.2(3) . .
O16 U4 O9 117.9(3) . .
O53 U4 O9 83.5(3) . .
O39 U4 O31 83.6(4) . .
O6 U4 O31 93.7(4) . .
O4 U4 O31 140.7(3) . .
O16 U4 O31 67.7(3) . .
O53 U4 O31 133.9(3) . .
O9 U4 O31 50.8(3) . .
O39 U4 C1 84.5(5) . .
O6 U4 C1 90.2(4) . .
O4 U4 C1 166.1(3) . .
O16 U4 C1 93.1(4) . .
O53 U4 C1 108.5(3) . .
O9 U4 C1 25.1(3) . .
O31 U4 C1 25.6(3) . .
O39 U4 U3 94.8(3) . .
O6 U4 U3 92.3(3) . .
O4 U4 U3 37.5(2) . .
O16 U4 U3 36.5(3) . .
O53 U4 U3 122.0(2) . .
O9 U4 U3 154.3(2) . .
O31 U4 U3 103.96(19) . .
C1 U4 U3 129.5(2) . .
O39 U4 U2 95.0(3) . .
O6 U4 U2 86.8(3) . .
O4 U4 U2 104.3(2) . .
O16 U4 U2 30.4(3) . .
O53 U4 U2 169.7(3) . .
O9 U4 U2 87.5(2) . .
O31 U4 U2 38.11(19) . .
C1 U4 U2 63.0(2) . .
U3 U4 U2 66.85(3) . .
O40 U5 O42 176.8(5) . .
O40 U5 O1 89.8(5) . .
O42 U5 O1 93.4(5) . .
O40 U5 O12 91.2(4) . .
O42 U5 O12 89.2(5) . .
O1 U5 O12 85.8(4) . .
O40 U5 O22 92.9(4) . .
O42 U5 O22 88.0(5) . .
O1 U5 O22 71.0(3) . .
O12 U5 O22 156.4(4) . .
O40 U5 O21 85.7(5) . .
O42 U5 O21 91.5(5) . .
O1 U5 O21 149.2(3) . .
O12 U5 O21 124.7(3) . .
O22 U5 O21 78.9(3) . .
O40 U5 O13 87.2(4) . .
O42 U5 O13 89.9(5) . .
O1 U5 O13 157.7(3) . .
O12 U5 O13 72.2(3) . .
O22 U5 O13 131.2(3) . .
O21 U5 O13 52.5(3) . .
O40 U5 C54 83.5(5) . .
O42 U5 C54 93.3(5) . .
O1 U5 C54 172.2(5) . .
O12 U5 C54 98.2(4) . .
O22 U5 C54 105.4(4) . .
O21 U5 C54 26.6(4) . .
O13 U5 C54 26.1(4) . .
O40 U5 U6 99.5(3) . .
O42 U5 U6 83.1(4) . .
O1 U5 U6 31.8(2) . .
O12 U5 U6 115.7(3) . .
O22 U5 U6 40.7(2) . .
O21 U5 U6 119.3(2) . .
O13 U5 U6 169.3(2) . .
C54 U5 U6 145.9(3) . .
O41 U6 O30 173.7(5) . .
O41 U6 O28 89.6(5) . .
O30 U6 O28 95.3(5) . .
O41 U6 O1 94.4(5) . .
O30 U6 O1 90.8(5) . .
O28 U6 O1 74.2(3) . .
O41 U6 O34 88.4(5) . .
O30 U6 O34 87.9(5) . .
O28 U6 O34 85.7(4) . .
O1 U6 O34 159.7(4) . .
O41 U6 O23 88.0(4) . .
O30 U6 O23 86.5(5) . .
O28 U6 O23 168.3(3) . .
O1 U6 O23 117.3(3) . .
O34 U6 O23 82.9(4) . .
O41 U6 O22 85.1(4) . .
O30 U6 O22 93.6(4) . .
O28 U6 O22 140.7(3) . .
O1 U6 O22 67.4(3) . .
O34 U6 O22 132.9(3) . .
O23 U6 O22 50.4(3) . .
O41 U6 C80 85.5(5) . .
O30 U6 C80 90.6(5) . .
O28 U6 C80 166.4(4) . .
O1 U6 C80 93.4(4) . .
O34 U6 C80 106.9(4) . .
O23 U6 C80 24.2(3) . .
O22 U6 C80 26.2(3) . .
O41 U6 U8 93.5(3) . .
O30 U6 U8 92.8(4) . .
O28 U6 U8 37.7(2) . .
O1 U6 U8 36.5(2) . .
O34 U6 U8 123.3(3) . .
O23 U6 U8 153.8(2) . .
O22 U6 U8 103.7(2) . .
C80 U6 U8 129.8(3) . .
O41 U6 U5 97.8(3) . .
O30 U6 U5 84.8(3) . .
O28 U6 U5 104.9(3) . .
O1 U6 U5 30.8(3) . .
O34 U6 U5 167.7(3) . .
O23 U6 U5 86.7(2) . .
O22 U6 U5 38.1(2) . .
C80 U6 U5 63.3(3) . .
U8 U6 U5 67.19(3) . .
O29 U7 O43 177.8(5) . .
O29 U7 O28 89.7(5) . .
O43 U7 O28 92.4(5) . .
O29 U7 O35 90.4(4) . .
O43 U7 O35 90.5(5) . .
O28 U7 O35 85.3(4) . .
O29 U7 O2 90.6(4) . .
O43 U7 O2 89.4(5) . .
O28 U7 O2 71.8(3) . .
O35 U7 O2 157.0(4) . .
O29 U7 O25 88.2(4) . .
O43 U7 O25 90.2(5) . .
O28 U7 O25 157.9(3) . .
O35 U7 O25 72.7(4) . .
O2 U7 O25 130.2(3) . .
O29 U7 O24 86.3(4) . .
O43 U7 O24 91.5(5) . .
O28 U7 O24 148.9(4) . .
O35 U7 O24 125.6(4) . .
O2 U7 O24 77.4(3) . .
O25 U7 O24 52.9(3) . .
O29 U7 C81 82.1(5) . .
O43 U7 C81 95.8(5) . .
O28 U7 C81 170.7(5) . .
O35 U7 C81 99.0(4) . .
O2 U7 C81 103.8(4) . .
O25 U7 C81 26.9(4) . .
O24 U7 C81 26.8(4) . .
O29 U7 U8 97.7(3) . .
O43 U7 U8 83.7(4) . .
O28 U7 U8 32.0(3) . .
O35 U7 U8 116.0(3) . .
O2 U7 U8 41.2(2) . .
O25 U7 U8 169.2(2) . .
O24 U7 U8 118.2(2) . .
C81 U7 U8 144.9(3) . .
O26 U8 O27 174.7(5) . .
O26 U8 O1 92.3(5) . .
O27 U8 O1 91.4(5) . .
O26 U8 O28 91.4(5) . .
O27 U8 O28 93.3(5) . .
O1 U8 O28 74.1(3) . .
O26 U8 O58 87.8(5) . .
O27 U8 O58 88.7(5) . .
O1 U8 O58 84.1(4) . .
O28 U8 O58 158.2(4) . .
O26 U8 O33 89.6(5) . .
O27 U8 O33 86.0(5) . .
O1 U8 O33 167.4(3) . .
O28 U8 O33 118.3(3) . .
O58 U8 O33 83.5(3) . .
O26 U8 O2 92.1(5) . .
O27 U8 O2 87.4(4) . .
O1 U8 O2 141.4(3) . .
O28 U8 O2 67.5(3) . .
O58 U8 O2 134.3(3) . .
O33 U8 O2 50.9(3) . .
O26 U8 C82 93.1(5) . .
O27 U8 C82 84.2(5) . .
O1 U8 C82 166.3(4) . .
O28 U8 C82 93.1(4) . .
O58 U8 C82 108.7(4) . .
O33 U8 C82 25.4(4) . .
O2 U8 C82 25.7(3) . .
O26 U8 U6 93.2(4) . .
O27 U8 U6 92.0(3) . .
O1 U8 U6 37.7(2) . .
O28 U8 U6 36.4(3) . .
O58 U8 U6 121.8(3) . .
O33 U8 U6 154.6(2) . .
O2 U8 U6 103.77(19) . .
C82 U8 U6 129.3(3) . .
O26 U8 U7 85.1(4) . .
O27 U8 U7 97.7(3) . .
O1 U8 U7 104.5(2) . .
O28 U8 U7 30.8(3) . .
O58 U8 U7 169.0(3) . .
O33 U8 U7 88.1(2) . .
O2 U8 U7 37.93(19) . .
C82 U8 U7 63.5(3) . .
U6 U8 U7 67.06(3) . .
C21 O11 U3 132.6(9) . .
C82 O2 U7 164.1(10) . .
C82 O2 U8 92.9(8) . .
U7 O2 U8 100.9(3) . .
U5 O1 U8 136.3(4) . .
U5 O1 U6 117.3(4) . .
U8 O1 U6 105.8(4) . .
U1 O4 U4 136.2(4) . .
U1 O4 U3 118.3(4) . .
U4 O4 U3 105.6(4) . .
C1 O9 U4 96.8(7) . .
C33 O3 U1 162.0(10) . .
C33 O3 U3 91.9(9) . .
U1 O3 U3 99.5(3) . .
C33 O14 U3 98.3(8) . .
C89 O20 U1 135.5(10) . .
C60 O17 U2 92.2(8) . .
C47 O19 U1 91.5(8) . .
C21 O15 U2 135.3(10) . .
U2 O16 U3 135.8(4) . .
U2 O16 U4 118.1(4) . .
U3 O16 U4 105.8(4) . .
C125 O12 U5 137.1(11) . .
C54 O13 U5 91.9(9) . .
C81 O25 U7 92.3(9) . .
C1 O31 U2 157.9(10) . .
C1 O31 U4 92.9(8) . .
U2 O31 U4 100.9(3) . .
C80 O23 U6 95.8(9) . .
C54 O21 U5 92.8(9) . .
C80 O22 U5 157.1(11) . .
C80 O22 U6 91.8(9) . .
U5 O22 U6 101.1(3) . .
U7 O28 U6 136.2(5) . .
U7 O28 U8 117.1(5) . .
U6 O28 U8 105.8(4) . .
C81 O24 U7 91.9(9) . .
C82 O33 U8 95.2(8) . .
C79 O35 U7 137.4(11) . .
C79 O34 U6 132.0(12) . .
C47 O36 U1 93.8(8) . .
C60 O44 U2 93.2(8) . .
C64 C2 C26 119.8(13) . .
C64 C2 C1 120.6(13) . .
C26 C2 C1 119.3(12) . .
O9 C1 O31 119.5(12) . .
O9 C1 C2 120.0(11) . .
O31 C1 C2 119.9(12) . .
O9 C1 U4 58.0(7) . .
O31 C1 U4 61.5(7) . .
C2 C1 U4 170.4(10) . .
O47 S1 O48 119.8(6) . .
O47 S1 C41 107.8(6) . .
O48 S1 C41 108.8(6) . .
O47 S1 C24 107.1(6) . .
O48 S1 C24 109.4(6) . .
C41 S1 C24 102.6(6) . .
O45 S2 O46 120.3(6) . .
O45 S2 C29 108.9(6) . .
O46 S2 C29 107.3(6) . .
O45 S2 C37 107.2(7) . .
O46 S2 C37 108.5(6) . .
C29 S2 C37 103.4(6) . .
O49 S3 O50 120.7(7) . .
O49 S3 C136 108.2(7) . .
O50 S3 C136 106.7(7) . .
O49 S3 C58 107.3(7) . .
O50 S3 C58 108.0(7) . .
C136 S3 C58 104.8(7) . .
O11 C21 O15 124.0(13) . .
O11 C21 C149 119.4(14) . 4_566
O15 C21 C149 116.6(14) . 4_566
C31 C23 C32 120.4(13) . .
C31 C23 C80 118.2(13) . .
C32 C23 C80 121.4(12) . .
O59 S6 O57 120.5(14) . .
O59 S6 C153 108.4(10) . .
O57 S6 C153 108.0(12) . .
O59 S6 C169 103.0(10) . .
O57 S6 C169 111.5(11) . .
C153 S6 C169 104.2(8) . .
C20 C9 C28 122.0(13) . .
C20 C9 C82 120.3(12) . 4_565
C28 C9 C82 117.6(13) . 4_565
C24 C13 C34 117.3(13) . .
C9 C20 C44 121.1(13) . .
C43 C1A C34 120.7(14) . .
C43 C1A C81 120.3(13) . 4_565
C34 C1A C81 119.0(13) . 4_565
C38 C1B C39 121.5(13) . .
C13 C24 C61 123.0(14) . .
C13 C24 S1 117.4(11) . .
C61 C24 S1 119.5(11) . .
C28 C25 C29 119.3(12) . .
C45 C39 C1B 120.1(13) . .
C45 C39 C54 119.7(12) . .
C1B C39 C54 119.9(13) . .
C65 C27 C26 117.9(13) . .
C41 C30 C31 119.7(12) . .
C23 C31 C30 119.2(13) . .
C42 C32 C23 121.2(12) . .
C25 C29 C44 121.6(12) . .
C25 C29 S2 120.4(10) . .
C44 C29 S2 118.0(10) . .
C1A C34 C13 121.1(13) . .
C1B C38 C37 117.1(12) . .
C55 C37 C38 121.9(13) . .
C55 C37 S2 120.4(11) . .
C38 C37 S2 117.7(10) . .
C27 C26 C2 119.5(12) . .
O14 C33 O3 118.9(15) . .
O14 C33 C147 121.6(12) . 4_565
O3 C33 C147 119.6(14) . 4_565
O14 C33 U3 57.2(8) . .
O3 C33 U3 62.3(8) . .
C147 C33 U3 171.6(12) 4_565 .
C65 C35 C64 119.3(12) . .
C56 C40 C58 118.9(13) . .
C25 C28 C9 118.2(13) . .
C76 C46 C75 116.5(16) . .
C76 C46 C89 125.7(16) . .
C75 C46 C89 117.5(16) . .
O36 C47 O19 118.9(14) . .
O36 C47 C148 123.3(13) . 4_565
O19 C47 C148 117.8(13) . 4_565
O36 C47 U1 59.5(7) . .
O19 C47 U1 61.4(7) . .
C148 C47 U1 165.1(12) 4_565 .
C55 C45 C39 119.6(13) . .
C30 C41 C42 120.6(12) . .
C30 C41 S1 120.8(10) . .
C42 C41 S1 118.6(11) . .
O13 C54 O21 121.7(15) . .
O13 C54 C39 118.9(13) . .
O21 C54 C39 119.3(14) . .
O13 C54 U5 62.0(8) . .
O21 C54 U5 60.6(8) . .
C39 C54 U5 167.9(11) . .
C32 C42 C41 118.8(13) . .
C20 C44 C29 117.7(13) . .
C1A C43 C61 119.8(13) . .
C24 C61 C43 118.1(14) . .
C35 C64 C2 119.6(13) . .
C56 C59 C66 120.3(14) . .
C56 C59 C60 120.9(14) . .
C66 C59 C60 118.8(13) . .
C40 C56 C59 120.4(14) . .
C37 C55 C45 119.8(14) . .
C40 C58 C57 121.3(15) . .
C40 C58 S3 118.7(11) . .
C57 C58 S3 120.0(12) . .
O17 C60 O44 121.1(14) . .
O17 C60 C59 118.6(13) . .
O44 C60 C59 120.0(13) . .
O17 C60 U2 62.0(7) . .
O44 C60 U2 59.7(7) . .
C59 C60 U2 167.8(13) . .
C66 C57 C58 120.0(15) . .
C35 C65 C27 123.9(13) . .
C35 C65 S4 119.4(10) . .
C27 C65 S4 116.7(12) . .
C46 C76 C91 124(2) . .
C57 C66 C59 119.1(14) . .
C90 C75 C46 118(2) . .
O51 S4 O52 120.2(7) . .
O51 S4 C139 108.3(6) . .
O52 S4 C139 106.6(7) . .
O51 S4 C65 108.1(7) . .
O52 S4 C65 108.5(7) . .
C139 S4 C65 103.9(7) . .
O54 S5 O55 122.8(12) . .
O54 S5 C92 106.6(12) . .
O55 S5 C92 106.8(11) . .
O54 S5 C132 108.8(11) . .
O55 S5 C132 103.3(12) . .
C92 S5 C132 107.9(9) . .
O23 C80 O22 122.0(15) . .
O23 C80 C23 120.3(13) . .
O22 C80 C23 117.4(13) . .
O23 C80 U6 60.0(8) . .
O22 C80 U6 62.0(8) . .
C23 C80 U6 171.3(12) . .
O33 C82 O2 120.2(13) . .
O33 C82 C9 120.3(13) . 4_666
O2 C82 C9 119.2(13) . 4_666
O33 C82 U8 59.4(7) . .
O2 C82 U8 61.5(7) . .
C9 C82 U8 166.8(12) 4_666 .
O24 C81 O25 119.3(14) . .
O24 C81 C1A 120.8(13) . 4_666
O25 C81 C1A 119.8(13) . 4_666
O24 C81 U7 61.3(8) . .
O25 C81 U7 60.8(8) . .
C1A C81 U7 160.1(12) 4_666 .
O34 C79 O35 126.1(14) . .
O34 C79 C166 121.7(17) . .
O35 C79 C166 112.0(18) . .
C89 O53 U4 132.9(10) . .
O53 C89 O20 124.2(13) . .
O53 C89 C46 122.4(14) . .
O20 C89 C46 113.3(16) . .
C90 C92 C91 117.0(18) . .
C90 C92 S5 124(2) . .
C91 C92 S5 119.0(19) . .
C92 C91 C76 118(2) . .
C92 C90 C75 125(2) . .
C167 C166 C171 120.0 . .
C167 C166 C79 123.7(13) . .
C171 C166 C79 115.9(13) . .
C166 C167 C168 120.0 . .
C167 C168 C169 120.0 . .
C170 C169 C168 120.0 . .
C170 C169 S6 118.5(10) . .
C168 C169 S6 120.5(10) . .
C171 C170 C169 120.0 . .
C170 C171 C166 120.0 . .
C125 O58 U8 134.7(12) . .
O58 C125 O12 122.5(13) . .
O58 C125 C158 116(7) . 4_665
O12 C125 C158 122(7) . 4_665
C133 C132 C134 117.8(16) . .
C133 C132 S5 119.3(19) . .
C134 C132 S5 122.1(17) . .
C141 C134 C132 119.7(18) . .
C142 C133 C132 121.8(19) . .
C146 C135 C136 119.8(12) . .
C144 C140 C139 116.8(12) . .
C137 C136 C135 121.5(13) . .
C137 C136 S3 119.0(12) . .
C135 C136 S3 119.5(10) . .
C145 C137 C136 118.4(14) . .
C140 C139 C138 121.1(13) . .
C140 C139 S4 117.9(10) . .
C138 C139 S4 121.0(11) . .
C143 C138 C139 119.6(14) . .
C148 C144 C140 123.9(13) . .
C135 C146 C147 119.0(15) . .
C137 C145 C147 120.3(13) . .
C138 C143 C148 119.8(14) . .
C133 C142 C149 119.0(18) . .
C149 C141 C134 120.7(19) . .
C146 C147 C145 120.8(14) . .
C146 C147 C33 118.8(14) . 4_666
C145 C147 C33 119.9(12) . 4_666
C144 C148 C143 118.5(14) . .
C144 C148 C47 123.2(13) . 4_666
C143 C148 C47 118.3(13) . 4_666
C141 C149 C142 120.7(15) . .
C141 C149 C21 118.6(15) . 4_665
C142 C149 C21 120.7(15) . 4_665
C153 C152 C159 120.0 . .
C154 C153 C152 120.0 . .
C154 C153 S6 119.1(11) . .
C152 C153 S6 120.1(11) . .
C153 C154 C157 120.0 . .
C158 C157 C154 120.0 . .
C157 C158 C159 120.0 . .
C157 C158 C125 122.2(14) . 4_566
C159 C158 C125 117.0(13) . 4_566
C158 C159 C152 120.0 . .
C172 N1 C176 120.0 . .
C173 C172 N1 120.0 . .
C172 C173 C174 120.0 . .
C175 C174 C173 120.0 . .
C175 C174 C177 121.1(15) . .
C173 C174 C177 118.8(15) . .
C174 C175 C176 120.0 . .
C175 C176 N1 120.0 . .
C174 C177 C178 114.8(19) . .
C179 C178 C177 107(2) . .
C178 C179 C210 112(2) . .
C213 C207 C202 88(8) . .
N4 C196 C201 120.0 . .
C196 N4 C198 120.0 . .
N4 C198 C199 120.0 . .
C200 C199 C198 120.0 . .
C199 C200 C201 120.0 . .
C199 C200 C213 128(3) . .
C201 C200 C213 111(3) . .
C200 C201 C196 120.0 . .
C192 C191 C194 120.0 . .
C192 C191 C202 117(3) . .
C194 C191 C202 123(3) . .
C191 C192 C193 120.0 . .
C192 C193 N3 120.0 . .
C195 N3 C193 120.0 . .
C194 C195 N3 120.0 . .
C195 C194 C191 120.0 . .
C191 C202 C207 105(3) . .
C208 N2 C212 120.0 . .
N2 C208 C209 120.0 . .
C210 C209 C208 120.0 . .
C209 C210 C211 120.0 . .
C209 C210 C179 120(2) . .
C211 C210 C179 120(2) . .
C212 C211 C210 120.0 . .
C211 C212 N2 120.0 . .
C207 C213 C200 90(8) . .

loop_
_geom_bond_atom_site_label_1
_geom_bond_atom_site_label_2
_geom_bond_distance
_geom_bond_site_symmetry_2
U1 O38 1.733(12) .
U1 O10 1.761(10) .
U1 O4 2.221(9) .
U1 O20 2.390(11) .
U1 O3 2.450(9) .
U1 O36 2.465(10) .
U1 O19 2.507(10) .
U1 C47 2.855(15) .
U1 U3 3.8766(11) .
U2 O8 1.752(10) .
U2 O37 1.766(12) .
U2 O16 2.239(10) .
U2 O15 2.405(10) .
U2 O31 2.451(9) .
U2 O44 2.470(11) .
U2 O17 2.525(10) .
U2 C60 2.856(14) .
U2 U4 3.9004(11) .
U3 O7 1.733(11) .
U3 O5 1.814(10) .
U3 O16 2.247(10) .
U3 O4 2.295(9) .
U3 O11 2.400(10) .
U3 O14 2.521(9) .
U3 O3 2.627(10) .
U3 C33 2.967(17) .
U3 U4 3.6350(11) .
U4 O39 1.731(11) .
U4 O6 1.778(12) .
U4 O4 2.269(10) .
U4 O16 2.309(9) .
U4 O53 2.435(10) .
U4 O9 2.532(9) .
U4 O31 2.607(10) .
U4 C1 2.963(14) .
U5 O40 1.752(11) .
U5 O42 1.756(11) .
U5 O1 2.241(10) .
U5 O12 2.396(11) .
U5 O22 2.445(9) .
U5 O21 2.466(10) .
U5 O13 2.498(10) .
U5 C54 2.828(16) .
U5 U6 3.8856(11) .
U6 O41 1.749(12) .
U6 O30 1.817(12) .
U6 O28 2.243(10) .
U6 O1 2.308(9) .
U6 O34 2.405(12) .
U6 O23 2.545(10) .
U6 O22 2.584(10) .
U6 C80 2.924(17) .
U6 U8 3.6327(11) .
U7 O29 1.772(11) .
U7 O43 1.773(14) .
U7 O28 2.233(11) .
U7 O35 2.412(12) .
U7 O2 2.427(9) .
U7 O25 2.479(11) .
U7 O24 2.491(11) .
U7 C81 2.838(16) .
U7 U8 3.8770(11) .
U8 O26 1.730(13) .
U8 O27 1.794(13) .
U8 O1 2.247(10) .
U8 O28 2.310(10) .
U8 O58 2.386(11) .
U8 O33 2.554(9) .
U8 O2 2.599(10) .
U8 C82 2.955(15) .
O11 C21 1.248(18) .
O2 C82 1.283(17) .
O9 C1 1.268(16) .
O3 C33 1.295(16) .
O14 C33 1.244(19) .
O20 C89 1.291(19) .
O17 C60 1.240(18) .
O19 C47 1.300(18) .
O15 C21 1.272(18) .
O12 C125 1.27(2) .
O13 C54 1.247(18) .
O25 C81 1.286(18) .
O31 C1 1.283(15) .
O23 C80 1.205(18) .
O21 C54 1.267(18) .
O22 C80 1.290(17) .
O24 C81 1.278(18) .
O33 C82 1.271(18) .
O35 C79 1.25(2) .
O34 C79 1.22(2) .
O36 C47 1.285(18) .
O44 C60 1.303(17) .
C2 C64 1.392(18) .
C2 C26 1.41(2) .
C2 C1 1.494(19) .
S1 O47 1.434(10) .
S1 O48 1.448(10) .
S1 C41 1.757(13) .
S1 C24 1.804(14) .
S2 O45 1.438(11) .
S2 O46 1.444(10) .
S2 C29 1.775(13) .
S2 C37 1.792(14) .
S3 O49 1.460(12) .
S3 O50 1.465(11) .
S3 C136 1.774(14) .
S3 C58 1.797(16) .
C21 C149 1.49(2) 4_566
C23 C31 1.395(19) .
C23 C32 1.40(2) .
C23 C80 1.51(2) .
S6 O59 1.448(17) .
S6 O57 1.58(2) .
S6 C153 1.779(12) .
S6 C169 1.836(12) .
C9 C20 1.36(2) .
C9 C28 1.392(19) .
C9 C82 1.51(2) 4_565
C13 C24 1.371(19) .
C13 C34 1.40(2) .
C20 C44 1.36(2) .
C1A C43 1.37(2) .
C1A C34 1.38(2) .
C1A C81 1.50(2) 4_565
C1B C38 1.37(2) .
C1B C39 1.399(19) .
C24 C61 1.39(2) .
C25 C28 1.39(2) .
C25 C29 1.391(19) .
C39 C45 1.39(2) .
C39 C54 1.54(2) .
C27 C65 1.360(19) .
C27 C26 1.39(2) .
C30 C41 1.391(19) .
C30 C31 1.40(2) .
C32 C42 1.36(2) .
C29 C44 1.406(18) .
C38 C37 1.417(19) .
C37 C55 1.38(2) .
C33 C147 1.49(2) 4_565
C35 C65 1.35(2) .
C35 C64 1.370(19) .
C40 C56 1.37(2) .
C40 C58 1.38(2) .
C46 C76 1.35(2) .
C46 C75 1.42(2) .
C46 C89 1.49(2) .
C47 C148 1.49(2) 4_565
C45 C55 1.38(2) .
C41 C42 1.423(18) .
C43 C61 1.40(2) .
C59 C56 1.39(2) .
C59 C66 1.40(2) .
C59 C60 1.53(2) .
C58 C57 1.40(2) .
C57 C66 1.35(2) .
C65 S4 1.804(14) .
C76 C91 1.41(3) .
C75 C90 1.41(3) .
S4 O51 1.442(10) .
S4 O52 1.450(12) .
S4 C139 1.780(15) .
S5 O54 1.46(2) .
S5 O55 1.49(2) .
S5 C92 1.724(18) .
S5 C132 1.754(18) .
C82 C9 1.51(2) 4_666
C81 C1A 1.50(2) 4_666
C79 C166 1.542(18) .
O53 C89 1.20(2) .
C92 C90 1.31(3) .
C92 C91 1.40(3) .
C166 C167 1.3900 .
C166 C171 1.3900 .
C167 C168 1.3900 .
C168 C169 1.3900 .
C169 C170 1.3900 .
C170 C171 1.3900 .
O58 C125 1.21(2) .
C125 C158 1.48(8) 4_665
C132 C133 1.40(3) .
C132 C134 1.42(3) .
C134 C141 1.38(2) .
C133 C142 1.37(2) .
C135 C146 1.38(2) .
C135 C136 1.40(2) .
C140 C144 1.38(2) .
C140 C139 1.397(19) .
C136 C137 1.39(2) .
C137 C145 1.38(2) .
C139 C138 1.42(2) .
C138 C143 1.36(2) .
C144 C148 1.36(2) .
C146 C147 1.392(19) .
C145 C147 1.41(2) .
C143 C148 1.43(2) .
C142 C149 1.40(2) .
C141 C149 1.37(2) .
C147 C33 1.49(2) 4_666
C148 C47 1.49(2) 4_666
C149 C21 1.49(2) 4_665
C152 C153 1.3900 .
C152 C159 1.3900 .
C153 C154 1.3900 .
C154 C157 1.3900 .
C157 C158 1.3900 .
C158 C159 1.3900 .
C158 C125 1.479(17) 4_566
N1 C172 1.3900 .
N1 C176 1.3900 .
C172 C173 1.3900 .
C173 C174 1.3900 .
C174 C175 1.3900 .
C174 C177 1.48(2) .
C175 C176 1.3900 .
C177 C178 1.56(3) .
C178 C179 1.40(3) .
C179 C210 1.67(3) .
C207 C213 1.09(10) .
C207 C202 1.89(8) .
C196 N4 1.3900 .
C196 C201 1.3900 .
N4 C198 1.3900 .
C198 C199 1.3900 .
C199 C200 1.3900 .
C200 C201 1.3900 .
C200 C213 1.92(8) .
C191 C192 1.3900 .
C191 C194 1.3900 .
C191 C202 1.58(3) .
C192 C193 1.3900 .
C193 N3 1.3900 .
N3 C195 1.3900 .
C195 C194 1.3900 .
N2 C208 1.3900 .
N2 C212 1.3900 .
C208 C209 1.3900 .
C209 C210 1.3900 .
C210 C211 1.3900 .
C211 C212 1.3900 .

loop_
_platon_squeeze_void_nr
_platon_squeeze_void_average_x
_platon_squeeze_void_average_y
_platon_squeeze_void_average_z
_platon_squeeze_void_volume
_platon_squeeze_void_count_electrons
_platon_squeeze_void_content
1 0.435 0.000 0.500 1223 356 ' '
2 0.490 0.078 0.033 17 3 ' '
3 0.341 0.129 0.830 13 3 ' '
4 0.742 0.151 0.932 22 10 ' '
5 0.639 0.109 0.931 5 2 ' '
6 0.098 0.500 0.000 1223 355 ' '
7 0.753 0.200 0.252 45 5 ' '
8 0.283 0.213 0.897 23 2 ' '
9 0.784 0.289 0.398 23 2 ' '
10 0.253 0.300 0.750 44 5 ' '
11 0.242 0.348 0.432 22 8 ' '
12 0.841 0.372 0.329 13 3 ' '
13 0.139 0.391 0.431 5 1 ' '
14 0.990 0.422 0.533 17 3 ' '
15 0.010 0.578 0.467 17 4 ' '
16 0.850 0.611 0.569 7 3 ' '
17 0.751 0.656 0.568 19 7 ' '
18 0.159 0.629 0.670 13 4 ' '
19 0.747 0.700 0.248 45 7 ' '
20 0.216 0.713 0.603 23 2 ' '
21 0.716 0.789 0.102 22 2 ' '
22 0.247 0.800 0.750 45 7 ' '
23 0.258 0.848 0.068 21 7 ' '
24 0.659 0.872 0.171 13 3 ' '
25 0.361 0.891 0.069 5 1 ' '
26 0.510 0.922 0.967 17 4 ' '
